data_1537580
loop_
_publ_author_name
'Lehmann, U.'

_publ_section_title
;
 Zum Problem der Oktaederstreckung an La Cu O4, La Ni O4 mit einem Beitrag
 ber Ca Sm Al O4
;
_journal_name_full 'Zeitschrift fuer Anorganische und Allgemeine Chemie'
_journal_page_first 47
_journal_page_last 52
_journal_volume 447
_journal_year 1978
_chemical_formula_sum 'Al Ca O4 Sm'
_chemical_name_systematic 'Ca Sm Al O4'
_space_group_IT_number 139
_symmetry_space_group_name_Hall '-I 4 2'
_symmetry_space_group_name_H-M 'I 4/m m m'
_cell_angle_alpha 90
_cell_angle_beta 90
_cell_angle_gamma 90
_cell_formula_units_Z 2
_cell_length_a 3.675
_cell_length_b 3.675
_cell_length_c 12.053
_cell_volume 162.783
_citation_journal_id_ASTM ZAACAB
_cod_data_source_file Lehmann_ZAACAB_1978_908.cif
_cod_data_source_block Al1Ca1O4Sm1
_cod_original_cell_volume 162.7833
_cod_original_formula_sum 'Al1 Ca1 O4 Sm1'
_cod_database_code 1537580

loop_
_symmetry_equiv_pos_as_xyz
x,y,z
-y,x,z
-x,-y,z
y,-x,z
x,-y,-z
y,x,-z
-x,y,-z
-y,-x,-z
-x,-y,-z
y,-x,-z
x,y,-z
-y,x,-z
-x,y,z
-y,-x,z
x,-y,z
y,x,z
x+1/2,y+1/2,z+1/2
-y+1/2,x+1/2,z+1/2
-x+1/2,-y+1/2,z+1/2
y+1/2,-x+1/2,z+1/2
x+1/2,-y+1/2,-z+1/2
y+1/2,x+1/2,-z+1/2
-x+1/2,y+1/2,-z+1/2
-y+1/2,-x+1/2,-z+1/2
-x+1/2,-y+1/2,-z+1/2
y+1/2,-x+1/2,-z+1/2
x+1/2,y+1/2,-z+1/2
-y+1/2,x+1/2,-z+1/2
-x+1/2,y+1/2,z+1/2
-y+1/2,-x+1/2,z+1/2
x+1/2,-y+1/2,z+1/2
y+1/2,x+1/2,z+1/2

loop_
_atom_site_label
_atom_site_type_symbol
_atom_site_fract_x
_atom_site_fract_y
_atom_site_fract_z
_atom_site_occupancy
_atom_site_U_iso_or_equiv
O2 O-2 0 0 0.169 1 0.0
Al1 Al+3 0 0 0 1 0.0
Sm1 Sm+3 0 0 0.3583 0.5 0.0
Ca1 Ca+2 0 0 0.3583 0.5 0.0
O1 O-2 0 0.5 0 1 0.0
